data_4311665
loop_
_publ_author_name
'Partha Sarathi Mukherjee'
'Kil Sik Min'
'Atta M. Arif'
'Peter J. Stang'

_publ_section_title
;
 Synthesis and Crystal Structure of Two New Discrete, Neutral Complexes of
 Manganese and Zinc Using a Rigid Organic Clip
;
_journal_name_full 'Inorganic Chemistry'
_journal_page_first 6345
_journal_page_last 6350
_journal_paper_doi 10.1021/ic0493088
_journal_volume 43
_journal_year 2004
_chemical_formula_sum 'C64 H44 Mn2 N4 O8'
_chemical_formula_weight 1106.91
_chemical_name_systematic Cyclobis[(1,8-bis(4-pyridylethynyl)anthracene(Mn(II)-diacetate)]
_space_group_IT_number 2
_symmetry_cell_setting triclinic
_symmetry_space_group_name_Hall '-P 1'
_symmetry_space_group_name_H-M 'P -1'
_atom_sites_solution_hydrogens geom
_atom_sites_solution_primary direct
_atom_sites_solution_secondary difmap
_audit_creation_method SHELXL-97
_cell_angle_alpha 103.5113(19)
_cell_angle_beta 91.1155(20)
_cell_angle_gamma 109.1301(16)
_cell_formula_units_Z 2
_cell_length_a 12.7201(5)
_cell_length_b 14.1821(5)
_cell_length_c 15.5890(4)
_cell_measurement_reflns_used 9311
_cell_measurement_temperature 150(1)
_cell_measurement_theta_max 27.485
_cell_measurement_theta_min 1.018
_cell_volume 2569.23(16)
_computing_cell_refinement DENZO-SMN
_computing_data_collection 'Nonius COLLECT'
_computing_data_reduction DENZO-SMN
_computing_molecular_graphics 'WinGX, Ortep3'
_computing_structure_refinement 'SHELXL-97 (Sheldrick, 1997)'
_computing_structure_solution SIR97
_diffrn_ambient_temperature 150(1)
_diffrn_measured_fraction_theta_full 0.992
_diffrn_measured_fraction_theta_max 0.992
_diffrn_measurement_device_type 'Nonius KappaCCD Diffractometer'
_diffrn_measurement_method 'Phi plus Omega scan'
_diffrn_radiation_monochromator graphite
_diffrn_radiation_source 'fine-focus sealed tube'
_diffrn_radiation_type MoK\a
_diffrn_radiation_wavelength 0.71073
_diffrn_reflns_av_R_equivalents 0.0470
_diffrn_reflns_av_sigmaI/netI 0.1044
_diffrn_reflns_limit_h_max 16
_diffrn_reflns_limit_h_min -16
_diffrn_reflns_limit_k_max 18
_diffrn_reflns_limit_k_min -17
_diffrn_reflns_limit_l_max 20
_diffrn_reflns_limit_l_min -19
_diffrn_reflns_number 18633
_diffrn_reflns_theta_full 27.46
_diffrn_reflns_theta_max 27.46
_diffrn_reflns_theta_min 1.70
_exptl_absorpt_coefficient_mu 0.556
_exptl_absorpt_correction_T_max 0.9781
_exptl_absorpt_correction_T_min 0.9212
_exptl_absorpt_correction_type multi-scan
_exptl_absorpt_process_details 'DENZO-SMN (Otwinowski & Minor, 1997)'
_exptl_crystal_colour yellow
_exptl_crystal_density_diffrn 1.431
_exptl_crystal_density_method 'not measured'
_exptl_crystal_description plate
_exptl_crystal_F_000 1140
_exptl_crystal_size_max 0.15
_exptl_crystal_size_mid 0.15
_exptl_crystal_size_min 0.04
_refine_diff_density_max 0.495
_refine_diff_density_min -0.634
_refine_diff_density_rms 0.074
_refine_ls_extinction_method none
_refine_ls_goodness_of_fit_ref 1.018
_refine_ls_hydrogen_treatment mixed
_refine_ls_matrix_type full
_refine_ls_number_parameters 844
_refine_ls_number_reflns 11665
_refine_ls_number_restraints 0
_refine_ls_restrained_S_all 1.018
_refine_ls_R_factor_all 0.1621
_refine_ls_R_factor_gt 0.0690
_refine_ls_shift/su_max 0.001
_refine_ls_shift/su_mean 0.000
_refine_ls_structure_factor_coef Fsqd
_refine_ls_weighting_details 'calc w=1/[\s^2^(Fo^2^)+(0.0525P)^2^+2.4672P] where P=(Fo^2^+2Fc^2^)/3'
_refine_ls_weighting_scheme calc
_refine_ls_wR_factor_gt 0.1324
_refine_ls_wR_factor_ref 0.1717
_reflns_number_gt 5874
_reflns_number_total 11665
_reflns_threshold_expression >2sigma(I)
_cod_data_source_file ic0493088si20040527_014237_1.cif
_cod_data_source_block complex3a
_cod_depositor_comments
;
The following automatic conversions were performed:
'_exptl_absorpt_correction_type' value 'Multi-scan' changed to
'multi-scan' according to
'/home/saulius/struct/CIF-dictionaries/cif_core.dic' dictionary named
'cif_core.dic' version 2.4.1 from 2010-06-29.

Automatic conversion script
Id: cif_fix_enum 1527 2010-12-29 10:47:43Z saulius 
;
_cod_original_cell_volume 2569.23(15)
_cod_database_code 4311665

loop_
_symmetry_equiv_pos_as_xyz
'x, y, z'
'-x, -y, -z'

loop_
_atom_site_label
_atom_site_type_symbol
_atom_site_fract_x
_atom_site_fract_y
_atom_site_fract_z
_atom_site_U_iso_or_equiv
_atom_site_adp_type
_atom_site_occupancy
_atom_site_symmetry_multiplicity
_atom_site_calc_flag
_atom_site_refinement_flags
_atom_site_disorder_assembly
_atom_site_disorder_group
Mn1 Mn 0.01902(5) 0.25593(5) 0.88968(4) 0.03360(19) Uani 1 1 d . . .
Mn2 Mn -0.02715(5) 0.25290(5) 0.62400(4) 0.03382(19) Uani 1 1 d . . .
O1 O 0.0802(2) 0.2384(2) 1.02154(17) 0.0379(7) Uani 1 1 d . A .
O2 O -0.0468(3) 0.3114(3) 1.0211(2) 0.0529(9) Uani 1 1 d . A .
O7 O 0.0509(3) 0.1854(2) 0.5043(2) 0.0491(8) Uani 1 1 d . A .
O8 O -0.0702(3) 0.2614(2) 0.48651(17) 0.0393(7) Uani 1 1 d . A .
N1 N -0.0921(3) 0.0888(2) 0.85445(19) 0.0303(8) Uani 1 1 d . A .
N2 N -0.1731(3) 0.0985(2) 0.5850(2) 0.0344(8) Uani 1 1 d . A .
N3 N 0.1630(3) 0.4079(3) 0.92294(19) 0.0331(8) Uani 1 1 d . A .
N4 N 0.0891(3) 0.4200(2) 0.65131(19) 0.0302(8) Uani 1 1 d . A .
C1 C -0.1800(4) 0.0496(3) 0.7918(2) 0.0327(10) Uani 1 1 d . . .
C2 C -0.2462(4) -0.0533(3) 0.7684(2) 0.0324(10) Uani 1 1 d . A .
C3 C -0.2216(3) -0.1208(3) 0.8108(2) 0.0297(9) Uani 1 1 d . . .
C4 C -0.1309(4) -0.0814(3) 0.8754(2) 0.0322(9) Uani 1 1 d . A .
C5 C -0.0690(4) 0.0226(3) 0.8945(3) 0.0310(9) Uani 1 1 d . . .
C6 C -0.2900(3) -0.2281(3) 0.7889(2) 0.0335(10) Uani 1 1 d . A .
C7 C -0.3485(4) -0.3167(3) 0.7711(2) 0.0339(10) Uani 1 1 d . . .
C8 C -0.4210(3) -0.4230(3) 0.7472(2) 0.0334(9) Uani 1 1 d . A .
C9 C -0.4142(4) -0.4882(4) 0.7982(3) 0.0409(11) Uani 1 1 d . . .
C10 C -0.4865(4) -0.5922(4) 0.7757(3) 0.0461(12) Uani 1 1 d . A .
C11 C -0.5639(4) -0.6300(4) 0.7035(3) 0.0395(11) Uani 1 1 d . . .
C12 C -0.5755(3) -0.5649(3) 0.6486(2) 0.0314(9) Uani 1 1 d . A .
C13 C -0.6554(4) -0.5994(3) 0.5762(3) 0.0353(10) Uani 1 1 d . . .
C14 C -0.6678(3) -0.5347(3) 0.5245(2) 0.0315(9) Uani 1 1 d . A .
C15 C -0.7532(4) -0.5690(4) 0.4527(3) 0.0377(11) Uani 1 1 d . . .
C16 C -0.7666(4) -0.5043(4) 0.4049(3) 0.0410(11) Uani 1 1 d . A .
C17 C -0.6925(4) -0.4004(4) 0.4247(3) 0.0382(11) Uani 1 1 d . . .
C18 C -0.6067(3) -0.3641(3) 0.4916(2) 0.0314(9) Uani 1 1 d . A .
C19 C -0.5933(3) -0.4298(3) 0.5455(2) 0.0290(9) Uani 1 1 d . . .
C20 C -0.5119(3) -0.3948(3) 0.6178(3) 0.0299(9) Uani 1 1 d . A .
C21 C -0.5018(3) -0.4594(3) 0.6701(2) 0.0294(9) Uani 1 1 d . . .
C22 C -0.5255(4) -0.2619(3) 0.5069(2) 0.0326(9) Uani 1 1 d . . .
C23 C -0.4512(4) -0.1809(3) 0.5210(2) 0.0345(10) Uani 1 1 d . A .
C24 C -0.3574(4) -0.0862(3) 0.5399(2) 0.0322(9) Uani 1 1 d . . .
C25 C -0.2480(4) -0.0856(3) 0.5405(3) 0.0352(10) Uani 1 1 d . A .
C26 C -0.1599(4) 0.0068(3) 0.5622(3) 0.0341(10) Uani 1 1 d . . .
C27 C -0.2782(4) 0.0985(4) 0.5840(3) 0.0411(11) Uani 1 1 d . . .
C28 C -0.3712(4) 0.0099(3) 0.5625(3) 0.0386(10) Uani 1 1 d . A .
C29 C 0.1509(4) 0.5002(3) 0.9361(2) 0.0329(10) Uani 1 1 d . . .
C30 C 0.2402(4) 0.5920(3) 0.9536(3) 0.0339(10) Uani 1 1 d . A .
C31 C 0.3488(3) 0.5898(3) 0.9580(2) 0.0324(9) Uani 1 1 d . . .
C32 C 0.3618(4) 0.4941(4) 0.9461(3) 0.0421(11) Uani 1 1 d . A .
C33 C 0.2675(4) 0.4066(4) 0.9298(3) 0.0432(11) Uani 1 1 d . . .
C34 C 0.4447(4) 0.6831(3) 0.9736(2) 0.0342(10) Uani 1 1 d . A .
C35 C 0.5202(4) 0.7633(3) 0.9853(2) 0.0326(9) Uani 1 1 d . . .
C36 C 0.6024(3) 0.8646(3) 1.0013(2) 0.0312(9) Uani 1 1 d . A .
C37 C 0.6891(4) 0.8993(4) 1.0682(3) 0.0369(10) Uani 1 1 d . . .
C38 C 0.7631(4) 1.0030(4) 1.0892(3) 0.0401(11) Uani 1 1 d . A .
C39 C 0.7507(4) 1.0697(4) 1.0435(3) 0.0380(11) Uani 1 1 d . . .
C40 C 0.6648(3) 1.0381(3) 0.9716(2) 0.0342(10) Uani 1 1 d . A .
C41 C 0.6526(4) 1.1047(3) 0.9221(3) 0.0337(10) Uani 1 1 d . . .
C42 C 0.5703(3) 1.0719(3) 0.8509(3) 0.0344(10) Uani 1 1 d . A .
C43 C 0.5579(4) 1.1391(3) 0.7993(3) 0.0394(11) Uani 1 1 d . . .
C44 C 0.4793(4) 1.1056(4) 0.7294(3) 0.0455(12) Uani 1 1 d . A .
C45 C 0.4067(4) 1.0011(4) 0.7051(3) 0.0431(11) Uani 1 1 d . . .
C46 C 0.4135(3) 0.9328(3) 0.7516(2) 0.0316(9) Uani 1 1 d . A .
C47 C 0.4964(3) 0.9666(3) 0.8272(2) 0.0291(9) Uani 1 1 d . . .
C48 C 0.5081(3) 0.9003(3) 0.8775(2) 0.0296(9) Uani 1 1 d . A .
C49 C 0.5892(3) 0.9333(3) 0.9493(2) 0.0286(9) Uani 1 1 d . . .
C50 C 0.3409(4) 0.8266(3) 0.7263(2) 0.0334(10) Uani 1 1 d . . .
C51 C 0.2847(4) 0.7380(3) 0.7074(2) 0.0328(9) Uani 1 1 d . A .
C52 C 0.2180(3) 0.6302(3) 0.6879(2) 0.0293(9) Uani 1 1 d . . .
C53 C 0.2441(4) 0.5643(3) 0.7313(2) 0.0327(10) Uani 1 1 d . A .
C54 C 0.1789(4) 0.4621(3) 0.7117(2) 0.0312(9) Uani 1 1 d . . .
C55 C 0.0635(4) 0.4839(3) 0.6091(3) 0.0348(10) Uani 1 1 d . . .
C56 C 0.1245(4) 0.5874(3) 0.6244(2) 0.0316(9) Uani 1 1 d . A .
C57 C 0.0179(4) 0.2824(3) 1.0621(3) 0.0374(10) Uani 1 1 d . A .
C58 C 0.0192(4) 0.2993(4) 1.1611(3) 0.0635(15) Uani 1 1 d . . .
H58A H -0.0105 0.3546 1.1851 0.095 Uiso 1 1 calc R A .
H58B H 0.0963 0.3189 1.1877 0.095 Uiso 1 1 calc R . .
H58C H -0.0271 0.2355 1.1750 0.095 Uiso 1 1 calc R . .
C63 C -0.0074(4) 0.2120(3) 0.4552(3) 0.0370(10) Uani 1 1 d . A .
C64 C -0.0060(5) 0.1839(4) 0.3559(3) 0.0618(15) Uani 1 1 d . . .
H64A H -0.0799 0.1360 0.3281 0.093 Uiso 1 1 calc R A .
H64B H 0.0502 0.1509 0.3407 0.093 Uiso 1 1 calc R . .
H64C H 0.0125 0.2464 0.3344 0.093 Uiso 1 1 calc R . .
O3 O 0.1429(3) 0.1837(2) 0.82456(19) 0.0441(7) Uani 1 1 d . A 1
O4 O 0.0525(3) 0.2230(3) 0.7292(2) 0.0368(11) Uani 0.799(6) 1 d P A 1
C59 C 0.1215(4) 0.1776(3) 0.7469(3) 0.0412(11) Uani 1 1 d . A 1
C60 C 0.1679(5) 0.1175(4) 0.6784(3) 0.0694(17) Uani 1 1 d . A 1
H60A H 0.2312 0.1059 0.7054 0.104 Uiso 1 1 calc R A 1
H60B H 0.1933 0.1555 0.6333 0.104 Uiso 1 1 calc R A 1
H60C H 0.1101 0.0510 0.6506 0.104 Uiso 1 1 calc R A 1
O5 O -0.0989(3) 0.3147(3) 0.8411(2) 0.0501(13) Uani 0.799(6) 1 d P A 1
O6 O -0.1398(2) 0.3161(2) 0.69902(19) 0.0455(8) Uani 1 1 d . A 1
C61 C -0.1376(4) 0.3441(3) 0.7831(3) 0.0448(12) Uani 1 1 d . A 1
C62 C -0.1937(5) 0.4218(4) 0.8182(3) 0.0654(15) Uani 1 1 d . A 1
H62A H -0.2490 0.3952 0.8573 0.098 Uiso 1 1 calc R A 1
H62B H -0.2312 0.4340 0.7685 0.098 Uiso 1 1 calc R A 1
H62C H -0.1374 0.4867 0.8515 0.098 Uiso 1 1 calc R A 1
O5' O -0.0504(14) 0.2852(13) 0.7789(10) 0.052(5) Uiso 0.201(6) 1 d P A 2
O4' O 0.1002(15) 0.1918(13) 0.6649(11) 0.059(6) Uiso 0.201(6) 1 d P A 2
H1 H -0.197(3) 0.098(3) 0.768(2) 0.031(11) Uiso 1 1 d . . .
H2 H -0.313(4) -0.076(4) 0.723(3) 0.057(14) Uiso 1 1 d . . .
H4 H -0.111(3) -0.123(3) 0.909(2) 0.026(10) Uiso 1 1 d . . .
H5 H -0.007(3) 0.054(3) 0.938(2) 0.032(11) Uiso 1 1 d . . .
H9 H -0.357(4) -0.461(4) 0.850(3) 0.055(14) Uiso 1 1 d . . .
H10 H -0.481(3) -0.637(3) 0.810(2) 0.038(11) Uiso 1 1 d . . .
H11 H -0.612(4) -0.698(4) 0.690(3) 0.052(14) Uiso 1 1 d . . .
H13 H -0.706(4) -0.673(4) 0.559(3) 0.058(14) Uiso 1 1 d . . .
H15 H -0.801(4) -0.634(3) 0.444(2) 0.037(12) Uiso 1 1 d . . .
H16 H -0.830(4) -0.531(4) 0.358(3) 0.056(14) Uiso 1 1 d . . .
H17 H -0.700(3) -0.359(3) 0.392(2) 0.034(11) Uiso 1 1 d . . .
H20 H -0.460(4) -0.326(3) 0.631(2) 0.041(12) Uiso 1 1 d . . .
H25 H -0.228(3) -0.144(3) 0.529(2) 0.028(10) Uiso 1 1 d . . .
H26 H -0.088(4) 0.007(3) 0.561(3) 0.040(12) Uiso 1 1 d . . .
H27 H -0.286(4) 0.163(4) 0.598(3) 0.053(13) Uiso 1 1 d . . .
H28 H -0.446(4) 0.019(3) 0.565(2) 0.043(12) Uiso 1 1 d . . .
H29 H 0.071(3) 0.493(3) 0.925(2) 0.035(11) Uiso 1 1 d . . .
H30 H 0.224(3) 0.656(3) 0.960(2) 0.038(11) Uiso 1 1 d . . .
H32 H 0.435(4) 0.489(4) 0.944(3) 0.059(15) Uiso 1 1 d . . .
H33 H 0.279(5) 0.345(4) 0.924(3) 0.080(18) Uiso 1 1 d . . .
H37 H 0.699(4) 0.857(4) 1.105(3) 0.065(15) Uiso 1 1 d . . .
H38 H 0.817(4) 1.024(3) 1.139(3) 0.052(14) Uiso 1 1 d . . .
H39 H 0.798(4) 1.137(3) 1.055(2) 0.039(12) Uiso 1 1 d . . .
H41 H 0.705(3) 1.173(3) 0.939(2) 0.036(11) Uiso 1 1 d . . .
H43 H 0.614(3) 1.208(3) 0.816(2) 0.037(11) Uiso 1 1 d . . .
H44 H 0.465(4) 1.145(4) 0.698(3) 0.052(14) Uiso 1 1 d . . .
H45 H 0.358(3) 0.984(3) 0.661(2) 0.019(10) Uiso 1 1 d . . .
H48 H 0.462(3) 0.837(3) 0.863(2) 0.028(11) Uiso 1 1 d . . .
H53 H 0.306(3) 0.591(3) 0.773(2) 0.032(11) Uiso 1 1 d . . .
H54 H 0.200(3) 0.418(3) 0.740(2) 0.037(11) Uiso 1 1 d . . .
H55 H 0.000(4) 0.454(3) 0.567(3) 0.046(13) Uiso 1 1 d . . .
H56 H 0.103(3) 0.627(3) 0.594(2) 0.039(12) Uiso 1 1 d . . .

loop_
_atom_site_aniso_label
_atom_site_aniso_U_11
_atom_site_aniso_U_22
_atom_site_aniso_U_33
_atom_site_aniso_U_23
_atom_site_aniso_U_13
_atom_site_aniso_U_12
Mn1 0.0363(4) 0.0278(4) 0.0370(3) 0.0140(3) -0.0006(3) 0.0075(3)
Mn2 0.0375(4) 0.0271(4) 0.0358(3) 0.0128(3) -0.0017(3) 0.0066(3)
O1 0.0434(18) 0.0331(17) 0.0396(15) 0.0136(13) 0.0055(14) 0.0133(15)
O2 0.044(2) 0.052(2) 0.066(2) 0.0130(17) 0.0126(17) 0.0217(18)
O7 0.043(2) 0.046(2) 0.0612(19) 0.0129(16) 0.0080(16) 0.0187(17)
O8 0.050(2) 0.0311(17) 0.0377(15) 0.0124(13) 0.0026(14) 0.0124(16)
N1 0.032(2) 0.0292(19) 0.0297(16) 0.0100(14) -0.0003(15) 0.0094(17)
N2 0.042(2) 0.026(2) 0.0339(17) 0.0090(15) 0.0030(16) 0.0090(18)
N3 0.036(2) 0.030(2) 0.0323(17) 0.0127(15) 0.0013(15) 0.0078(17)
N4 0.032(2) 0.0290(19) 0.0275(16) 0.0079(14) -0.0003(15) 0.0072(17)
C1 0.037(3) 0.035(3) 0.030(2) 0.0115(19) 0.0036(19) 0.016(2)
C2 0.032(3) 0.039(3) 0.0237(19) 0.0056(18) -0.0001(18) 0.011(2)
C3 0.027(2) 0.031(2) 0.0271(19) 0.0031(17) 0.0039(17) 0.0071(19)
C4 0.040(3) 0.028(2) 0.031(2) 0.0107(18) -0.0034(19) 0.012(2)
C5 0.031(2) 0.028(2) 0.031(2) 0.0084(17) -0.0044(19) 0.007(2)
C6 0.031(2) 0.038(3) 0.0281(19) 0.0036(18) -0.0009(18) 0.011(2)
C7 0.031(2) 0.037(3) 0.031(2) 0.0042(18) -0.0008(18) 0.012(2)
C8 0.033(2) 0.029(2) 0.035(2) 0.0053(18) 0.0035(18) 0.008(2)
C9 0.043(3) 0.038(3) 0.041(2) 0.012(2) 0.005(2) 0.011(2)
C10 0.057(3) 0.039(3) 0.049(3) 0.022(2) 0.014(3) 0.018(3)
C11 0.039(3) 0.028(3) 0.049(3) 0.011(2) 0.008(2) 0.007(2)
C12 0.029(2) 0.025(2) 0.039(2) 0.0076(18) 0.0071(19) 0.008(2)
C13 0.034(3) 0.020(2) 0.044(2) 0.0000(18) 0.005(2) 0.004(2)
C14 0.025(2) 0.027(2) 0.037(2) 0.0034(17) 0.0065(18) 0.0036(19)
C15 0.027(3) 0.034(3) 0.040(2) 0.002(2) 0.000(2) 0.001(2)
C16 0.030(3) 0.049(3) 0.036(2) 0.003(2) -0.002(2) 0.007(2)
C17 0.032(3) 0.040(3) 0.041(2) 0.009(2) 0.001(2) 0.010(2)
C18 0.028(2) 0.030(2) 0.034(2) 0.0047(17) 0.0036(18) 0.008(2)
C19 0.026(2) 0.026(2) 0.032(2) 0.0035(16) 0.0051(17) 0.0063(19)
C20 0.025(2) 0.023(2) 0.038(2) 0.0040(17) 0.0062(18) 0.005(2)
C21 0.025(2) 0.026(2) 0.034(2) 0.0058(17) 0.0058(18) 0.0064(19)
C22 0.033(2) 0.033(3) 0.033(2) 0.0099(18) 0.0025(18) 0.012(2)
C23 0.036(3) 0.028(2) 0.034(2) 0.0060(18) 0.0046(19) 0.005(2)
C24 0.040(3) 0.031(2) 0.0249(18) 0.0094(17) 0.0049(18) 0.010(2)
C25 0.043(3) 0.026(2) 0.037(2) 0.0048(18) 0.009(2) 0.012(2)
C26 0.034(3) 0.032(3) 0.034(2) 0.0075(18) 0.010(2) 0.007(2)
C27 0.043(3) 0.030(3) 0.049(3) 0.006(2) -0.007(2) 0.014(2)
C28 0.038(3) 0.029(3) 0.047(2) 0.0097(19) -0.004(2) 0.011(2)
C29 0.035(3) 0.031(2) 0.033(2) 0.0102(18) 0.0058(19) 0.010(2)
C30 0.036(3) 0.028(2) 0.037(2) 0.0069(18) 0.0053(19) 0.011(2)
C31 0.034(2) 0.029(2) 0.0273(19) 0.0053(17) -0.0004(18) 0.003(2)
C32 0.038(3) 0.041(3) 0.046(3) 0.009(2) -0.007(2) 0.014(3)
C33 0.048(3) 0.030(3) 0.052(3) 0.010(2) -0.006(2) 0.014(3)
C34 0.035(3) 0.032(3) 0.034(2) 0.0053(18) 0.0015(19) 0.012(2)
C35 0.032(2) 0.033(3) 0.032(2) 0.0073(18) 0.0015(18) 0.012(2)
C36 0.021(2) 0.032(2) 0.035(2) 0.0023(18) 0.0026(18) 0.0062(19)
C37 0.029(3) 0.044(3) 0.040(2) 0.013(2) 0.007(2) 0.013(2)
C38 0.028(3) 0.044(3) 0.038(2) 0.003(2) -0.001(2) 0.004(2)
C39 0.025(2) 0.034(3) 0.042(2) -0.002(2) 0.005(2) 0.000(2)
C40 0.026(2) 0.031(2) 0.037(2) -0.0011(18) 0.0083(19) 0.004(2)
C41 0.029(2) 0.020(2) 0.041(2) 0.0001(18) 0.008(2) 0.000(2)
C42 0.032(2) 0.026(2) 0.042(2) 0.0060(18) 0.012(2) 0.007(2)
C43 0.043(3) 0.023(2) 0.047(3) 0.0076(19) 0.010(2) 0.004(2)
C44 0.056(3) 0.033(3) 0.048(3) 0.016(2) 0.004(2) 0.013(3)
C45 0.050(3) 0.039(3) 0.036(2) 0.011(2) -0.002(2) 0.009(2)
C46 0.028(2) 0.029(2) 0.034(2) 0.0054(17) 0.0059(18) 0.0060(19)
C47 0.028(2) 0.024(2) 0.033(2) 0.0043(17) 0.0086(18) 0.0078(19)
C48 0.025(2) 0.020(2) 0.034(2) -0.0013(17) 0.0019(18) -0.0001(19)
C49 0.023(2) 0.027(2) 0.034(2) 0.0037(17) 0.0085(17) 0.0076(19)
C50 0.035(3) 0.032(3) 0.031(2) 0.0072(18) 0.0042(18) 0.008(2)
C51 0.034(2) 0.035(3) 0.0251(19) 0.0073(17) 0.0017(17) 0.007(2)
C52 0.031(2) 0.032(2) 0.0222(18) 0.0045(16) 0.0038(17) 0.009(2)
C53 0.029(2) 0.040(3) 0.0250(19) 0.0049(18) -0.0038(18) 0.009(2)
C54 0.036(3) 0.033(2) 0.028(2) 0.0116(18) 0.0011(18) 0.014(2)
C55 0.036(3) 0.033(3) 0.033(2) 0.0079(18) -0.006(2) 0.011(2)
C56 0.036(3) 0.027(2) 0.032(2) 0.0091(18) -0.0032(18) 0.009(2)
C57 0.030(2) 0.029(2) 0.046(2) 0.0068(19) 0.005(2) 0.002(2)
C58 0.060(4) 0.072(4) 0.042(3) 0.005(2) 0.010(2) 0.007(3)
C63 0.042(3) 0.028(2) 0.034(2) 0.0074(18) 0.010(2) 0.002(2)
C64 0.067(4) 0.052(3) 0.047(3) 0.001(2) 0.015(3) 0.002(3)
O3 0.0400(19) 0.0451(19) 0.0468(17) 0.0085(14) -0.0001(14) 0.0164(16)
O4 0.044(2) 0.033(2) 0.038(2) 0.0144(16) -0.0005(17) 0.0163(19)
C59 0.033(3) 0.029(2) 0.057(3) 0.020(2) -0.006(2) -0.001(2)
C60 0.060(4) 0.069(4) 0.056(3) 0.002(3) 0.012(3) 0.000(3)
O5 0.062(3) 0.066(3) 0.040(2) 0.022(2) 0.006(2) 0.040(2)
O6 0.0380(19) 0.0424(19) 0.0525(19) 0.0003(15) 0.0041(15) 0.0172(16)
C61 0.039(3) 0.032(2) 0.058(3) 0.026(2) -0.017(2) -0.004(2)
C62 0.082(4) 0.069(4) 0.046(3) 0.009(3) 0.013(3) 0.030(3)

loop_
_atom_type_symbol
_atom_type_description
_atom_type_scat_dispersion_real
_atom_type_scat_dispersion_imag
_atom_type_scat_source
C C 0.0033 0.0016 'International Tables Vol C Tables 4.2.6.8 and 6.1.1.4'
H H 0.0000 0.0000 'International Tables Vol C Tables 4.2.6.8 and 6.1.1.4'
N N 0.0061 0.0033 'International Tables Vol C Tables 4.2.6.8 and 6.1.1.4'
O O 0.0106 0.0060 'International Tables Vol C Tables 4.2.6.8 and 6.1.1.4'
Mn Mn 0.3368 0.7283 'International Tables Vol C Tables 4.2.6.8 and 6.1.1.4'

loop_
_geom_angle_atom_site_label_1
_geom_angle_atom_site_label_2
_geom_angle_atom_site_label_3
_geom_angle
_geom_angle_site_symmetry_1
_geom_angle_site_symmetry_3
_geom_angle_publ_flag
O5' Mn1 O5 33.5(4) . . ?
O5' Mn1 N1 92.9(5) . . ?
O5 Mn1 N1 96.76(15) . . ?
O5' Mn1 N3 94.3(5) . . ?
O5 Mn1 N3 95.45(15) . . ?
N1 Mn1 N3 166.60(12) . . ?
O5' Mn1 O1 171.5(4) . . ?
O5 Mn1 O1 138.17(12) . . ?
N1 Mn1 O1 89.77(11) . . ?
N3 Mn1 O1 84.79(11) . . ?
O5' Mn1 O3 100.2(4) . . ?
O5 Mn1 O3 133.67(12) . . ?
N1 Mn1 O3 81.02(11) . . ?
N3 Mn1 O3 86.56(12) . . ?
O1 Mn1 O3 88.15(10) . . ?
O5' Mn1 O2 114.5(4) . . ?
O5 Mn1 O2 81.06(13) . . ?
N1 Mn1 O2 98.99(11) . . ?
N3 Mn1 O2 88.33(11) . . ?
O1 Mn1 O2 57.11(11) . . ?
O3 Mn1 O2 145.22(12) . . ?
O5' Mn1 O4 47.4(4) . . ?
O5 Mn1 O4 80.81(12) . . ?
N1 Mn1 O4 85.08(11) . . ?
N3 Mn1 O4 91.45(11) . . ?
O1 Mn1 O4 141.01(11) . . ?
O3 Mn1 O4 52.86(11) . . ?
O2 Mn1 O4 161.76(12) . . ?
O5' Mn1 C57 143.0(4) . . ?
O5 Mn1 C57 109.63(14) . . ?
N1 Mn1 C57 95.56(12) . . ?
N3 Mn1 C57 85.49(12) . . ?
O1 Mn1 C57 28.55(12) . . ?
O3 Mn1 C57 116.66(13) . . ?
O2 Mn1 C57 28.58(11) . . ?
O4 Mn1 C57 169.33(13) . . ?
O4 Mn2 O6 97.82(13) . . ?
O4 Mn2 O4' 33.5(4) . . ?
O6 Mn2 O4' 131.3(4) . . ?
O4 Mn2 O8 159.89(12) . . ?
O6 Mn2 O8 102.30(11) . . ?
O4' Mn2 O8 126.4(4) . . ?
O4 Mn2 N4 93.74(13) . . ?
O6 Mn2 N4 85.04(11) . . ?
O4' Mn2 N4 96.0(5) . . ?
O8 Mn2 N4 88.09(11) . . ?
O4 Mn2 O7 102.00(13) . . ?
O6 Mn2 O7 159.67(12) . . ?
O4' Mn2 O7 68.6(4) . . ?
O8 Mn2 O7 57.95(11) . . ?
N4 Mn2 O7 98.05(11) . . ?
O4 Mn2 N2 97.47(13) . . ?
O6 Mn2 N2 87.04(12) . . ?
O4' Mn2 N2 97.0(5) . . ?
O8 Mn2 N2 83.61(11) . . ?
N4 Mn2 N2 167.06(13) . . ?
O7 Mn2 N2 85.95(11) . . ?
O4 Mn2 O5' 49.2(4) . . ?
O6 Mn2 O5' 48.7(4) . . ?
O4' Mn2 O5' 82.6(6) . . ?
O8 Mn2 O5' 150.9(4) . . ?
N4 Mn2 O5' 87.5(4) . . ?
O7 Mn2 O5' 151.1(4) . . ?
N2 Mn2 O5' 94.9(4) . . ?
O4 Mn2 C63 130.94(14) . . ?
O6 Mn2 C63 131.07(14) . . ?
O4' Mn2 C63 97.5(4) . . ?
O8 Mn2 C63 29.04(12) . . ?
N4 Mn2 C63 94.36(11) . . ?
O7 Mn2 C63 28.93(12) . . ?
N2 Mn2 C63 83.17(12) . . ?
O5' Mn2 C63 178.1(4) . . ?
C57 O1 Mn1 91.3(3) . . ?
C57 O2 Mn1 90.6(2) . . ?
C63 O7 Mn2 89.1(2) . . ?
C63 O8 Mn2 91.2(2) . . ?
C5 N1 C1 117.0(4) . . ?
C5 N1 Mn1 119.8(3) . . ?
C1 N1 Mn1 123.1(3) . . ?
C26 N2 C27 116.8(4) . . ?
C26 N2 Mn2 123.8(3) . . ?
C27 N2 Mn2 119.4(3) . . ?
C29 N3 C33 117.1(4) . . ?
C29 N3 Mn1 124.2(3) . . ?
C33 N3 Mn1 118.7(3) . . ?
C54 N4 C55 116.7(4) . . ?
C54 N4 Mn2 124.1(3) . . ?
C55 N4 Mn2 119.1(3) . . ?
N1 C1 C2 123.2(4) . . ?
N1 C1 H1 115(3) . . ?
C2 C1 H1 122(3) . . ?
C1 C2 C3 119.1(4) . . ?
C1 C2 H2 119(3) . . ?
C3 C2 H2 122(3) . . ?
C4 C3 C2 118.3(4) . . ?
C4 C3 C6 121.3(4) . . ?
C2 C3 C6 120.5(4) . . ?
C5 C4 C3 118.8(4) . . ?
C5 C4 H4 118(2) . . ?
C3 C4 H4 123(2) . . ?
N1 C5 C4 123.7(4) . . ?
N1 C5 H5 113(2) . . ?
C4 C5 H5 123(2) . . ?
C7 C6 C3 178.8(4) . . ?
C6 C7 C8 178.0(5) . . ?
C9 C8 C7 120.2(4) . . ?
C9 C8 C21 120.6(4) . . ?
C7 C8 C21 119.2(4) . . ?
C8 C9 C10 120.4(5) . . ?
C8 C9 H9 119(3) . . ?
C10 C9 H9 121(3) . . ?
C11 C10 C9 121.1(4) . . ?
C11 C10 H10 119(3) . . ?
C9 C10 H10 120(3) . . ?
C10 C11 C12 120.8(4) . . ?
C10 C11 H11 121(3) . . ?
C12 C11 H11 119(3) . . ?
C13 C12 C11 122.7(4) . . ?
C13 C12 C21 118.7(4) . . ?
C11 C12 C21 118.6(4) . . ?
C12 C13 C14 122.2(4) . . ?
C12 C13 H13 120(3) . . ?
C14 C13 H13 118(3) . . ?
C13 C14 C15 122.1(4) . . ?
C13 C14 C19 118.9(4) . . ?
C15 C14 C19 118.9(4) . . ?
C16 C15 C14 121.5(4) . . ?
C16 C15 H15 122(3) . . ?
C14 C15 H15 116(3) . . ?
C15 C16 C17 120.0(4) . . ?
C15 C16 H16 118(3) . . ?
C17 C16 H16 122(3) . . ?
C18 C17 C16 120.9(4) . . ?
C18 C17 H17 120(3) . . ?
C16 C17 H17 119(3) . . ?
C17 C18 C19 120.2(4) . . ?
C17 C18 C22 121.2(4) . . ?
C19 C18 C22 118.5(4) . . ?
C20 C19 C14 119.2(4) . . ?
C20 C19 C18 122.5(4) . . ?
C14 C19 C18 118.3(4) . . ?
C19 C20 C21 121.4(4) . . ?
C19 C20 H20 120(2) . . ?
C21 C20 H20 119(2) . . ?
C20 C21 C12 119.5(4) . . ?
C20 C21 C8 122.0(4) . . ?
C12 C21 C8 118.4(4) . . ?
C23 C22 C18 174.2(5) . . ?
C22 C23 C24 176.6(5) . . ?
C25 C24 C28 116.5(4) . . ?
C25 C24 C23 121.6(4) . . ?
C28 C24 C23 121.9(4) . . ?
C26 C25 C24 120.0(4) . . ?
C26 C25 H25 115(2) . . ?
C24 C25 H25 125(2) . . ?
N2 C26 C25 123.4(4) . . ?
N2 C26 H26 117(3) . . ?
C25 C26 H26 120(3) . . ?
N2 C27 C28 123.7(4) . . ?
N2 C27 H27 116(3) . . ?
C28 C27 H27 120(3) . . ?
C27 C28 C24 119.6(4) . . ?
C27 C28 H28 117(3) . . ?
C24 C28 H28 123(3) . . ?
N3 C29 C30 123.3(4) . . ?
N3 C29 H29 112(2) . . ?
C30 C29 H29 125(2) . . ?
C29 C30 C31 119.2(4) . . ?
C29 C30 H30 118(2) . . ?
C31 C30 H30 123(2) . . ?
C32 C31 C30 117.7(4) . . ?
C32 C31 C34 120.9(4) . . ?
C30 C31 C34 121.4(4) . . ?
C33 C32 C31 118.9(5) . . ?
C33 C32 H32 121(3) . . ?
C31 C32 H32 120(3) . . ?
N3 C33 C32 123.7(4) . . ?
N3 C33 H33 120(4) . . ?
C32 C33 H33 116(4) . . ?
C35 C34 C31 176.2(5) . . ?
C34 C35 C36 174.2(4) . . ?
C37 C36 C35 121.2(4) . . ?
C37 C36 C49 120.0(4) . . ?
C35 C36 C49 118.7(4) . . ?
C36 C37 C38 120.6(4) . . ?
C36 C37 H37 123(3) . . ?
C38 C37 H37 117(3) . . ?
C39 C38 C37 120.7(4) . . ?
C39 C38 H38 122(3) . . ?
C37 C38 H38 117(3) . . ?
C38 C39 C40 121.6(4) . . ?
C38 C39 H39 122(3) . . ?
C40 C39 H39 116(3) . . ?
C41 C40 C39 122.5(4) . . ?
C41 C40 C49 119.0(4) . . ?
C39 C40 C49 118.4(4) . . ?
C42 C41 C40 121.7(4) . . ?
C42 C41 H41 122(2) . . ?
C40 C41 H41 116(2) . . ?
C41 C42 C43 122.2(4) . . ?
C41 C42 C47 119.4(4) . . ?
C43 C42 C47 118.4(4) . . ?
C44 C43 C42 121.5(4) . . ?
C44 C43 H43 124(2) . . ?
C42 C43 H43 114(2) . . ?
C43 C44 C45 120.3(5) . . ?
C43 C44 H44 125(3) . . ?
C45 C44 H44 115(3) . . ?
C46 C45 C44 121.4(5) . . ?
C46 C45 H45 122(3) . . ?
C44 C45 H45 116(3) . . ?
C45 C46 C50 121.5(4) . . ?
C45 C46 C47 119.6(4) . . ?
C50 C46 C47 118.9(4) . . ?
C48 C47 C42 118.8(4) . . ?
C48 C47 C46 122.4(4) . . ?
C42 C47 C46 118.8(4) . . ?
C49 C48 C47 121.9(4) . . ?
C49 C48 H48 121(3) . . ?
C47 C48 H48 117(3) . . ?
C48 C49 C40 119.1(4) . . ?
C48 C49 C36 122.2(4) . . ?
C40 C49 C36 118.6(4) . . ?
C51 C50 C46 177.0(5) . . ?
C50 C51 C52 177.7(4) . . ?
C53 C52 C56 117.3(4) . . ?
C53 C52 C51 121.2(4) . . ?
C56 C52 C51 121.5(4) . . ?
C54 C53 C52 120.0(4) . . ?
C54 C53 H53 122(2) . . ?
C52 C53 H53 118(2) . . ?
N4 C54 C53 123.4(4) . . ?
N4 C54 H54 118(3) . . ?
C53 C54 H54 119(3) . . ?
N4 C55 C56 123.8(4) . . ?
N4 C55 H55 116(3) . . ?
C56 C55 H55 120(3) . . ?
C55 C56 C52 118.9(4) . . ?
C55 C56 H56 120(3) . . ?
C52 C56 H56 121(3) . . ?
O1 C57 O2 120.9(4) . . ?
O1 C57 C58 119.6(4) . . ?
O2 C57 C58 119.4(4) . . ?
O1 C57 Mn1 60.2(2) . . ?
O2 C57 Mn1 60.8(2) . . ?
C58 C57 Mn1 178.9(3) . . ?
C57 C58 H58A 109.5 . . ?
C57 C58 H58B 109.5 . . ?
H58A C58 H58B 109.5 . . ?
C57 C58 H58C 109.5 . . ?
H58A C58 H58C 109.5 . . ?
H58B C58 H58C 109.5 . . ?
O7 C63 O8 121.6(4) . . ?
O7 C63 C64 120.7(4) . . ?
O8 C63 C64 117.7(4) . . ?
O7 C63 Mn2 61.9(2) . . ?
O8 C63 Mn2 59.74(19) . . ?
C64 C63 Mn2 175.4(3) . . ?
C63 C64 H64A 109.5 . . ?
C63 C64 H64B 109.5 . . ?
H64A C64 H64B 109.5 . . ?
C63 C64 H64C 109.5 . . ?
H64A C64 H64C 109.5 . . ?
H64B C64 H64C 109.5 . . ?
C59 O3 Mn1 101.8(3) . . ?
C59 O4 Mn2 142.8(3) . . ?
C59 O4 Mn1 88.3(3) . . ?
Mn2 O4 Mn1 128.54(16) . . ?
O3 C59 O4 116.4(4) . . ?
O3 C59 C60 120.2(4) . . ?
O4 C59 C60 123.3(4) . . ?
C61 O5 Mn1 151.5(4) . . ?
C61 O6 Mn2 127.7(3) . . ?
O5 C61 O6 129.7(5) . . ?
O5 C61 C62 114.2(4) . . ?
O6 C61 C62 116.1(4) . . ?
Mn1 O5' Mn2 134.9(8) . . ?

loop_
_geom_bond_atom_site_label_1
_geom_bond_atom_site_label_2
_geom_bond_distance
_geom_bond_site_symmetry_2
_geom_bond_publ_flag
Mn1 O5' 2.109(16) . ?
Mn1 O5 2.143(4) . ?
Mn1 N1 2.255(3) . ?
Mn1 N3 2.263(3) . ?
Mn1 O1 2.279(3) . ?
Mn1 O3 2.279(3) . ?
Mn1 O2 2.294(3) . ?
Mn1 O4 2.507(3) . ?
Mn1 C57 2.627(4) . ?
Mn2 O4 2.107(3) . ?
Mn2 O6 2.155(3) . ?
Mn2 O4' 2.218(18) . ?
Mn2 O8 2.242(3) . ?
Mn2 N4 2.278(3) . ?
Mn2 O7 2.290(3) . ?
Mn2 N2 2.298(3) . ?
Mn2 O5' 2.394(15) . ?
Mn2 C63 2.595(4) . ?
O1 C57 1.256(5) . ?
O2 C57 1.257(5) . ?
O7 C63 1.255(5) . ?
O8 C63 1.260(5) . ?
N1 C5 1.343(5) . ?
N1 C1 1.345(5) . ?
N2 C26 1.332(5) . ?
N2 C27 1.336(6) . ?
N3 C29 1.337(5) . ?
N3 C33 1.338(6) . ?
N4 C54 1.341(5) . ?
N4 C55 1.350(5) . ?
C1 C2 1.380(6) . ?
C1 H1 0.94(4) . ?
C2 C3 1.391(5) . ?
C2 H2 1.01(5) . ?
C3 C4 1.388(6) . ?
C3 C6 1.438(6) . ?
C4 C5 1.381(6) . ?
C4 H4 0.96(4) . ?
C5 H5 0.94(4) . ?
C6 C7 1.194(6) . ?
C7 C8 1.440(6) . ?
C8 C9 1.374(6) . ?
C8 C21 1.443(6) . ?
C9 C10 1.414(6) . ?
C9 H9 0.99(5) . ?
C10 C11 1.361(7) . ?
C10 H10 0.94(4) . ?
C11 C12 1.436(6) . ?
C11 H11 0.93(5) . ?
C12 C13 1.384(6) . ?
C12 C21 1.437(5) . ?
C13 C14 1.398(6) . ?
C13 H13 0.99(5) . ?
C14 C15 1.422(6) . ?
C14 C19 1.433(5) . ?
C15 C16 1.357(6) . ?
C15 H15 0.90(4) . ?
C16 C17 1.421(6) . ?
C16 H16 0.99(5) . ?
C17 C18 1.370(6) . ?
C17 H17 0.90(4) . ?
C18 C19 1.439(5) . ?
C18 C22 1.440(6) . ?
C19 C20 1.394(6) . ?
C20 C21 1.394(5) . ?
C20 H20 0.95(4) . ?
C22 C23 1.192(5) . ?
C23 C24 1.437(6) . ?
C24 C25 1.390(6) . ?
C24 C28 1.394(6) . ?
C25 C26 1.380(6) . ?
C25 H25 0.92(4) . ?
C26 H26 0.91(4) . ?
C27 C28 1.380(6) . ?
C27 H27 0.94(5) . ?
C28 H28 1.00(4) . ?
C29 C30 1.383(6) . ?
C29 H29 1.00(4) . ?
C30 C31 1.393(6) . ?
C30 H30 0.97(4) . ?
C31 C32 1.390(6) . ?
C31 C34 1.442(6) . ?
C32 C33 1.381(6) . ?
C32 H32 0.96(5) . ?
C33 H33 0.91(5) . ?
C34 C35 1.195(6) . ?
C35 C36 1.435(6) . ?
C36 C37 1.381(6) . ?
C36 C49 1.451(5) . ?
C37 C38 1.419(6) . ?
C37 H37 0.96(5) . ?
C38 C39 1.354(6) . ?
C38 H38 0.95(4) . ?
C39 C40 1.432(6) . ?
C39 H39 0.92(4) . ?
C40 C41 1.394(6) . ?
C40 C49 1.437(5) . ?
C41 C42 1.392(6) . ?
C41 H41 0.95(4) . ?
C42 C43 1.427(6) . ?
C42 C47 1.435(5) . ?
C43 C44 1.347(7) . ?
C43 H43 0.97(4) . ?
C44 C45 1.421(7) . ?
C44 H44 0.88(4) . ?
C45 C46 1.361(6) . ?
C45 H45 0.85(4) . ?
C46 C50 1.440(6) . ?
C46 C47 1.445(6) . ?
C47 C48 1.398(5) . ?
C48 C49 1.389(6) . ?
C48 H48 0.87(4) . ?
C50 C51 1.187(5) . ?
C51 C52 1.439(6) . ?
C52 C53 1.391(6) . ?
C52 C56 1.400(6) . ?
C53 C54 1.370(6) . ?
C53 H53 0.92(4) . ?
C54 H54 0.94(4) . ?
C55 C56 1.376(6) . ?
C55 H55 0.94(5) . ?
C56 H56 0.92(4) . ?
C57 C58 1.504(6) . ?
C58 H58A 0.9800 . ?
C58 H58B 0.9800 . ?
C58 H58C 0.9800 . ?
C63 C64 1.508(6) . ?
C64 H64A 0.9800 . ?
C64 H64B 0.9800 . ?
C64 H64C 0.9800 . ?
O3 C59 1.212(5) . ?
O4 C59 1.305(5) . ?
C59 C60 1.464(6) . ?
C60 H60A 0.9800 . ?
C60 H60B 0.9800 . ?
C60 H60C 0.9800 . ?
O5 C61 1.236(5) . ?
O6 C61 1.274(5) . ?
C61 C62 1.507(7) . ?
C62 H62A 0.9800 . ?
C62 H62B 0.9800 . ?
C62 H62C 0.9800 . ?

loop_
_geom_torsion_atom_site_label_1
_geom_torsion_atom_site_label_2
_geom_torsion_atom_site_label_3
_geom_torsion_atom_site_label_4
_geom_torsion
_geom_torsion_site_symmetry_1
_geom_torsion_site_symmetry_2
_geom_torsion_site_symmetry_3
_geom_torsion_site_symmetry_4
_geom_torsion_publ_flag
O5' Mn1 O1 C57 6(3) . . . . ?
O5 Mn1 O1 C57 -2.2(3) . . . . ?
N1 Mn1 O1 C57 -102.1(2) . . . . ?
N3 Mn1 O1 C57 90.1(2) . . . . ?
O3 Mn1 O1 C57 176.8(2) . . . . ?
O2 Mn1 O1 C57 -1.2(2) . . . . ?
O4 Mn1 O1 C57 176.0(2) . . . . ?
O5' Mn1 O2 C57 -177.5(5) . . . . ?
O5 Mn1 O2 C57 -179.4(3) . . . . ?
N1 Mn1 O2 C57 85.1(3) . . . . ?
N3 Mn1 O2 C57 -83.6(3) . . . . ?
O1 Mn1 O2 C57 1.2(2) . . . . ?
O3 Mn1 O2 C57 -2.1(4) . . . . ?
O4 Mn1 O2 C57 -173.2(4) . . . . ?
O4 Mn2 O7 C63 180.0(2) . . . . ?
O6 Mn2 O7 C63 13.1(5) . . . . ?
O4' Mn2 O7 C63 -177.7(5) . . . . ?
O8 Mn2 O7 C63 -1.8(2) . . . . ?
N4 Mn2 O7 C63 -84.4(3) . . . . ?
N2 Mn2 O7 C63 83.2(3) . . . . ?
O5' Mn2 O7 C63 176.0(8) . . . . ?
O4 Mn2 O8 C63 6.9(5) . . . . ?
O6 Mn2 O8 C63 -173.0(2) . . . . ?
O4' Mn2 O8 C63 6.5(6) . . . . ?
N4 Mn2 O8 C63 102.5(2) . . . . ?
O7 Mn2 O8 C63 1.8(2) . . . . ?
N2 Mn2 O8 C63 -87.4(2) . . . . ?
O5' Mn2 O8 C63 -176.0(8) . . . . ?
O5' Mn1 N1 C5 166.3(5) . . . . ?
O5 Mn1 N1 C5 -160.3(3) . . . . ?
N3 Mn1 N1 C5 44.2(6) . . . . ?
O1 Mn1 N1 C5 -21.7(3) . . . . ?
O3 Mn1 N1 C5 66.4(3) . . . . ?
O2 Mn1 N1 C5 -78.3(3) . . . . ?
O4 Mn1 N1 C5 119.6(3) . . . . ?
C57 Mn1 N1 C5 -49.7(3) . . . . ?
O5' Mn1 N1 C1 -11.1(5) . . . . ?
O5 Mn1 N1 C1 22.2(3) . . . . ?
N3 Mn1 N1 C1 -133.3(5) . . . . ?
O1 Mn1 N1 C1 160.8(3) . . . . ?
O3 Mn1 N1 C1 -111.0(3) . . . . ?
O2 Mn1 N1 C1 104.2(3) . . . . ?
O4 Mn1 N1 C1 -57.9(3) . . . . ?
C57 Mn1 N1 C1 132.8(3) . . . . ?
O4 Mn2 N2 C26 -56.9(3) . . . . ?
O6 Mn2 N2 C26 -154.4(3) . . . . ?
O4' Mn2 N2 C26 -23.2(5) . . . . ?
O8 Mn2 N2 C26 102.9(3) . . . . ?
N4 Mn2 N2 C26 153.3(4) . . . . ?
O7 Mn2 N2 C26 44.7(3) . . . . ?
O5' Mn2 N2 C26 -106.3(5) . . . . ?
C63 Mn2 N2 C26 73.6(3) . . . . ?
O4 Mn2 N2 C27 123.6(3) . . . . ?
O6 Mn2 N2 C27 26.1(3) . . . . ?
O4' Mn2 N2 C27 157.3(5) . . . . ?
O8 Mn2 N2 C27 -76.6(3) . . . . ?
N4 Mn2 N2 C27 -26.2(6) . . . . ?
O7 Mn2 N2 C27 -134.8(3) . . . . ?
O5' Mn2 N2 C27 74.2(5) . . . . ?
C63 Mn2 N2 C27 -105.9(3) . . . . ?
O5' Mn1 N3 C29 54.5(5) . . . . ?
O5 Mn1 N3 C29 21.0(3) . . . . ?
N1 Mn1 N3 C29 176.6(4) . . . . ?
O1 Mn1 N3 C29 -117.0(3) . . . . ?
O3 Mn1 N3 C29 154.6(3) . . . . ?
O2 Mn1 N3 C29 -59.9(3) . . . . ?
O4 Mn1 N3 C29 101.9(3) . . . . ?
C57 Mn1 N3 C29 -88.3(3) . . . . ?
O5' Mn1 N3 C33 -125.2(5) . . . . ?
O5 Mn1 N3 C33 -158.7(3) . . . . ?
N1 Mn1 N3 C33 -3.1(6) . . . . ?
O1 Mn1 N3 C33 63.3(3) . . . . ?
O3 Mn1 N3 C33 -25.2(3) . . . . ?
O2 Mn1 N3 C33 120.4(3) . . . . ?
O4 Mn1 N3 C33 -77.8(3) . . . . ?
C57 Mn1 N3 C33 91.9(3) . . . . ?
O4 Mn2 N4 C54 6.0(3) . . . . ?
O6 Mn2 N4 C54 103.5(3) . . . . ?
O4' Mn2 N4 C54 -27.5(5) . . . . ?
O8 Mn2 N4 C54 -154.0(3) . . . . ?
O7 Mn2 N4 C54 -96.7(3) . . . . ?
N2 Mn2 N4 C54 156.0(4) . . . . ?
O5' Mn2 N4 C54 54.7(5) . . . . ?
C63 Mn2 N4 C54 -125.6(3) . . . . ?
O4 Mn2 N4 C55 -169.4(3) . . . . ?
O6 Mn2 N4 C55 -71.9(3) . . . . ?
O4' Mn2 N4 C55 157.1(5) . . . . ?
O8 Mn2 N4 C55 30.6(3) . . . . ?
O7 Mn2 N4 C55 87.9(3) . . . . ?
N2 Mn2 N4 C55 -19.4(6) . . . . ?
O5' Mn2 N4 C55 -120.6(5) . . . . ?
C63 Mn2 N4 C55 59.0(3) . . . . ?
C5 N1 C1 C2 0.6(5) . . . . ?
Mn1 N1 C1 C2 178.1(3) . . . . ?
N1 C1 C2 C3 -0.2(6) . . . . ?
C1 C2 C3 C4 0.0(5) . . . . ?
C1 C2 C3 C6 179.1(3) . . . . ?
C2 C3 C4 C5 -0.2(5) . . . . ?
C6 C3 C4 C5 -179.2(3) . . . . ?
C1 N1 C5 C4 -0.8(5) . . . . ?
Mn1 N1 C5 C4 -178.4(3) . . . . ?
C3 C4 C5 N1 0.6(6) . . . . ?
C4 C3 C6 C7 120(20) . . . . ?
C2 C3 C6 C7 -59(20) . . . . ?
C3 C6 C7 C8 65(26) . . . . ?
C6 C7 C8 C9 -175(100) . . . . ?
C6 C7 C8 C21 4(13) . . . . ?
C7 C8 C9 C10 179.0(4) . . . . ?
C21 C8 C9 C10 0.0(6) . . . . ?
C8 C9 C10 C11 0.1(7) . . . . ?
C9 C10 C11 C12 -0.8(7) . . . . ?
C10 C11 C12 C13 -177.9(4) . . . . ?
C10 C11 C12 C21 1.5(6) . . . . ?
C11 C12 C13 C14 178.3(4) . . . . ?
C21 C12 C13 C14 -1.1(6) . . . . ?
C12 C13 C14 C15 -177.0(4) . . . . ?
C12 C13 C14 C19 1.8(6) . . . . ?
C13 C14 C15 C16 177.8(4) . . . . ?
C19 C14 C15 C16 -1.1(6) . . . . ?
C14 C15 C16 C17 1.7(6) . . . . ?
C15 C16 C17 C18 0.2(6) . . . . ?
C16 C17 C18 C19 -2.7(6) . . . . ?
C16 C17 C18 C22 174.4(4) . . . . ?
C13 C14 C19 C20 -1.1(5) . . . . ?
C15 C14 C19 C20 177.8(3) . . . . ?
C13 C14 C19 C18 179.8(3) . . . . ?
C15 C14 C19 C18 -1.3(5) . . . . ?
C17 C18 C19 C20 -175.9(4) . . . . ?
C22 C18 C19 C20 7.0(5) . . . . ?
C17 C18 C19 C14 3.2(5) . . . . ?
C22 C18 C19 C14 -174.0(3) . . . . ?
C14 C19 C20 C21 -0.2(5) . . . . ?
C18 C19 C20 C21 178.8(3) . . . . ?
C19 C20 C21 C12 1.0(5) . . . . ?
C19 C20 C21 C8 -177.4(3) . . . . ?
C13 C12 C21 C20 -0.3(5) . . . . ?
C11 C12 C21 C20 -179.8(3) . . . . ?
C13 C12 C21 C8 178.1(3) . . . . ?
C11 C12 C21 C8 -1.4(5) . . . . ?
C9 C8 C21 C20 179.0(4) . . . . ?
C7 C8 C21 C20 0.0(5) . . . . ?
C9 C8 C21 C12 0.6(5) . . . . ?
C7 C8 C21 C12 -178.4(3) . . . . ?
C17 C18 C22 C23 -141(4) . . . . ?
C19 C18 C22 C23 37(4) . . . . ?
C18 C22 C23 C24 -10(10) . . . . ?
C22 C23 C24 C25 26(7) . . . . ?
C22 C23 C24 C28 -151(7) . . . . ?
C28 C24 C25 C26 -0.4(6) . . . . ?
C23 C24 C25 C26 -177.6(4) . . . . ?
C27 N2 C26 C25 -1.8(6) . . . . ?
Mn2 N2 C26 C25 178.7(3) . . . . ?
C24 C25 C26 N2 1.4(6) . . . . ?
C26 N2 C27 C28 1.3(6) . . . . ?
Mn2 N2 C27 C28 -179.2(3) . . . . ?
N2 C27 C28 C24 -0.4(7) . . . . ?
C25 C24 C28 C27 -0.1(6) . . . . ?
C23 C24 C28 C27 177.1(4) . . . . ?
C33 N3 C29 C30 1.8(6) . . . . ?
Mn1 N3 C29 C30 -177.9(3) . . . . ?
N3 C29 C30 C31 0.1(6) . . . . ?
C29 C30 C31 C32 -1.4(6) . . . . ?
C29 C30 C31 C34 178.2(3) . . . . ?
C30 C31 C32 C33 0.8(6) . . . . ?
C34 C31 C32 C33 -178.8(4) . . . . ?
C29 N3 C33 C32 -2.5(6) . . . . ?
Mn1 N3 C33 C32 177.3(3) . . . . ?
C31 C32 C33 N3 1.2(7) . . . . ?
C32 C31 C34 C35 164(6) . . . . ?
C30 C31 C34 C35 -16(6) . . . . ?
C31 C34 C35 C36 26(9) . . . . ?
C34 C35 C36 C37 119(4) . . . . ?
C34 C35 C36 C49 -57(4) . . . . ?
C35 C36 C37 C38 -173.5(4) . . . . ?
C49 C36 C37 C38 2.6(6) . . . . ?
C36 C37 C38 C39 -0.6(6) . . . . ?
C37 C38 C39 C40 -1.4(6) . . . . ?
C38 C39 C40 C41 -178.1(4) . . . . ?
C38 C39 C40 C49 1.2(6) . . . . ?
C39 C40 C41 C42 178.3(4) . . . . ?
C49 C40 C41 C42 -1.0(5) . . . . ?
C40 C41 C42 C43 -179.3(4) . . . . ?
C40 C41 C42 C47 -0.4(6) . . . . ?
C41 C42 C43 C44 178.6(4) . . . . ?
C47 C42 C43 C44 -0.3(6) . . . . ?
C42 C43 C44 C45 -0.4(7) . . . . ?
C43 C44 C45 C46 0.7(7) . . . . ?
C44 C45 C46 C50 -179.2(4) . . . . ?
C44 C45 C46 C47 -0.3(6) . . . . ?
C41 C42 C47 C48 1.1(5) . . . . ?
C43 C42 C47 C48 180.0(3) . . . . ?
C41 C42 C47 C46 -178.2(3) . . . . ?
C43 C42 C47 C46 0.7(5) . . . . ?
C45 C46 C47 C48 -179.7(4) . . . . ?
C50 C46 C47 C48 -0.7(5) . . . . ?
C45 C46 C47 C42 -0.4(5) . . . . ?
C50 C46 C47 C42 178.6(3) . . . . ?
C42 C47 C48 C49 -0.3(5) . . . . ?
C46 C47 C48 C49 179.0(3) . . . . ?
C47 C48 C49 C40 -1.2(5) . . . . ?
C47 C48 C49 C36 -179.5(3) . . . . ?
C41 C40 C49 C48 1.8(5) . . . . ?
C39 C40 C49 C48 -177.5(3) . . . . ?
C41 C40 C49 C36 -179.8(3) . . . . ?
C39 C40 C49 C36 0.8(5) . . . . ?
C37 C36 C49 C48 175.6(3) . . . . ?
C35 C36 C49 C48 -8.2(5) . . . . ?
C37 C36 C49 C40 -2.7(5) . . . . ?
C35 C36 C49 C40 173.5(3) . . . . ?
C45 C46 C50 C51 156(8) . . . . ?
C47 C46 C50 C51 -23(8) . . . . ?
C46 C50 C51 C52 37(17) . . . . ?
C50 C51 C52 C53 -23(11) . . . . ?
C50 C51 C52 C56 158(11) . . . . ?
C56 C52 C53 C54 -0.5(5) . . . . ?
C51 C52 C53 C54 179.7(3) . . . . ?
C55 N4 C54 C53 -0.4(5) . . . . ?
Mn2 N4 C54 C53 -175.9(3) . . . . ?
C52 C53 C54 N4 0.3(6) . . . . ?
C54 N4 C55 C56 0.6(6) . . . . ?
Mn2 N4 C55 C56 176.3(3) . . . . ?
N4 C55 C56 C52 -0.7(6) . . . . ?
C53 C52 C56 C55 0.6(5) . . . . ?
C51 C52 C56 C55 -179.5(4) . . . . ?
Mn1 O1 C57 O2 2.2(4) . . . . ?
Mn1 O1 C57 C58 -178.8(4) . . . . ?
Mn1 O2 C57 O1 -2.2(4) . . . . ?
Mn1 O2 C57 C58 178.8(4) . . . . ?
O5' Mn1 C57 O1 -178.5(8) . . . . ?
O5 Mn1 C57 O1 178.4(2) . . . . ?
N1 Mn1 C57 O1 79.2(2) . . . . ?
N3 Mn1 C57 O1 -87.4(2) . . . . ?
O3 Mn1 C57 O1 -3.5(3) . . . . ?
O2 Mn1 C57 O1 177.8(4) . . . . ?
O4 Mn1 C57 O1 -13.7(8) . . . . ?
O5' Mn1 C57 O2 3.7(8) . . . . ?
O5 Mn1 C57 O2 0.6(3) . . . . ?
N1 Mn1 C57 O2 -98.6(3) . . . . ?
N3 Mn1 C57 O2 94.8(3) . . . . ?
O1 Mn1 C57 O2 -177.8(4) . . . . ?
O3 Mn1 C57 O2 178.7(2) . . . . ?
O4 Mn1 C57 O2 168.5(6) . . . . ?
O5' Mn1 C57 C58 -99(21) . . . . ?
O5 Mn1 C57 C58 -102(21) . . . . ?
N1 Mn1 C57 C58 159(21) . . . . ?
N3 Mn1 C57 C58 -8(21) . . . . ?
O1 Mn1 C57 C58 79(21) . . . . ?
O3 Mn1 C57 C58 76(21) . . . . ?
O2 Mn1 C57 C58 -103(21) . . . . ?
O4 Mn1 C57 C58 66(21) . . . . ?
Mn2 O7 C63 O8 3.2(4) . . . . ?
Mn2 O7 C63 C64 -175.6(4) . . . . ?
Mn2 O8 C63 O7 -3.3(4) . . . . ?
Mn2 O8 C63 C64 175.6(3) . . . . ?
O4 Mn2 C63 O7 0.0(3) . . . . ?
O6 Mn2 C63 O7 -174.0(2) . . . . ?
O4' Mn2 C63 O7 2.1(5) . . . . ?
O8 Mn2 C63 O7 176.9(4) . . . . ?
N4 Mn2 C63 O7 98.8(3) . . . . ?
N2 Mn2 C63 O7 -94.0(3) . . . . ?
O5' Mn2 C63 O7 -92(12) . . . . ?
O4 Mn2 C63 O8 -176.9(2) . . . . ?
O6 Mn2 C63 O8 9.1(3) . . . . ?
O4' Mn2 C63 O8 -174.7(5) . . . . ?
N4 Mn2 C63 O8 -78.1(2) . . . . ?
O7 Mn2 C63 O8 -176.9(4) . . . . ?
N2 Mn2 C63 O8 89.1(2) . . . . ?
O5' Mn2 C63 O8 91(12) . . . . ?
O4 Mn2 C63 C64 126(4) . . . . ?
O6 Mn2 C63 C64 -48(4) . . . . ?
O4' Mn2 C63 C64 128(4) . . . . ?
O8 Mn2 C63 C64 -58(4) . . . . ?
N4 Mn2 C63 C64 -136(4) . . . . ?
O7 Mn2 C63 C64 126(4) . . . . ?
N2 Mn2 C63 C64 32(4) . . . . ?
O5' Mn2 C63 C64 34(14) . . . . ?
O5' Mn1 O3 C59 -5.7(5) . . . . ?
O5 Mn1 O3 C59 -5.1(4) . . . . ?
N1 Mn1 O3 C59 85.7(3) . . . . ?
N3 Mn1 O3 C59 -99.4(3) . . . . ?
O1 Mn1 O3 C59 175.7(3) . . . . ?
O2 Mn1 O3 C59 178.5(3) . . . . ?
O4 Mn1 O3 C59 -4.9(3) . . . . ?
C57 Mn1 O3 C59 177.4(3) . . . . ?
O6 Mn2 O4 C59 170.6(5) . . . . ?
O4' Mn2 O4 C59 -8.7(9) . . . . ?
O8 Mn2 O4 C59 -9.2(8) . . . . ?
N4 Mn2 O4 C59 -103.9(5) . . . . ?
O7 Mn2 O4 C59 -4.8(5) . . . . ?
N2 Mn2 O4 C59 82.6(5) . . . . ?
O5' Mn2 O4 C59 172.6(7) . . . . ?
C63 Mn2 O4 C59 -4.8(6) . . . . ?
O6 Mn2 O4 Mn1 -0.4(2) . . . . ?
O4' Mn2 O4 Mn1 -179.7(9) . . . . ?
O8 Mn2 O4 Mn1 179.8(2) . . . . ?
N4 Mn2 O4 Mn1 85.1(2) . . . . ?
O7 Mn2 O4 Mn1 -175.84(18) . . . . ?
N2 Mn2 O4 Mn1 -88.4(2) . . . . ?
O5' Mn2 O4 Mn1 1.6(6) . . . . ?
C63 Mn2 O4 Mn1 -175.83(16) . . . . ?
O5' Mn1 O4 C59 -176.5(6) . . . . ?
O5 Mn1 O4 C59 -175.6(3) . . . . ?
N1 Mn1 O4 C59 -78.0(3) . . . . ?
N3 Mn1 O4 C59 89.1(3) . . . . ?
O1 Mn1 O4 C59 5.6(3) . . . . ?
O3 Mn1 O4 C59 4.5(2) . . . . ?
O2 Mn1 O4 C59 178.2(3) . . . . ?
C57 Mn1 O4 C59 15.9(8) . . . . ?
O5' Mn1 O4 Mn2 -1.9(6) . . . . ?
O5 Mn1 O4 Mn2 -1.0(2) . . . . ?
N1 Mn1 O4 Mn2 96.6(2) . . . . ?
N3 Mn1 O4 Mn2 -96.3(2) . . . . ?
O1 Mn1 O4 Mn2 -179.85(14) . . . . ?
O3 Mn1 O4 Mn2 179.1(3) . . . . ?
O2 Mn1 O4 Mn2 -7.3(5) . . . . ?
C57 Mn1 O4 Mn2 -169.5(6) . . . . ?
Mn1 O3 C59 O4 8.5(4) . . . . ?
Mn1 O3 C59 C60 -168.6(4) . . . . ?
Mn2 O4 C59 O3 179.5(3) . . . . ?
Mn1 O4 C59 O3 -7.5(4) . . . . ?
Mn2 O4 C59 C60 -3.5(8) . . . . ?
Mn1 O4 C59 C60 169.5(4) . . . . ?
O5' Mn1 O5 C61 -12.6(10) . . . . ?
N1 Mn1 O5 C61 -97.6(8) . . . . ?
N3 Mn1 O5 C61 76.9(8) . . . . ?
O1 Mn1 O5 C61 165.2(7) . . . . ?
O3 Mn1 O5 C61 -13.6(9) . . . . ?
O2 Mn1 O5 C61 164.3(8) . . . . ?
O4 Mn1 O5 C61 -13.7(8) . . . . ?
C57 Mn1 O5 C61 164.0(7) . . . . ?
O4 Mn2 O6 C61 12.4(4) . . . . ?
O4' Mn2 O6 C61 12.9(7) . . . . ?
O8 Mn2 O6 C61 -167.6(3) . . . . ?
N4 Mn2 O6 C61 -80.7(3) . . . . ?
O7 Mn2 O6 C61 179.5(3) . . . . ?
N2 Mn2 O6 C61 109.6(3) . . . . ?
O5' Mn2 O6 C61 10.4(6) . . . . ?
C63 Mn2 O6 C61 -172.1(3) . . . . ?
Mn1 O5 C61 O6 30.3(11) . . . . ?
Mn1 O5 C61 C62 -152.2(6) . . . . ?
Mn2 O6 C61 O5 -25.8(7) . . . . ?
Mn2 O6 C61 C62 156.7(3) . . . . ?
O5 Mn1 O5' Mn2 -176.7(17) . . . . ?
N1 Mn1 O5' Mn2 -78.8(10) . . . . ?
N3 Mn1 O5' Mn2 89.9(10) . . . . ?
O1 Mn1 O5' Mn2 173(2) . . . . ?
O3 Mn1 O5' Mn2 2.6(11) . . . . ?
O2 Mn1 O5' Mn2 180.0(8) . . . . ?
O4 Mn1 O5' Mn2 1.8(6) . . . . ?
C57 Mn1 O5' Mn2 178.0(4) . . . . ?
O4 Mn2 O5' Mn1 -2.1(7) . . . . ?
O6 Mn2 O5' Mn1 175.2(14) . . . . ?
O4' Mn2 O5' Mn1 -2.9(11) . . . . ?
O8 Mn2 O5' Mn1 179.2(3) . . . . ?
N4 Mn2 O5' Mn1 -99.2(10) . . . . ?
O7 Mn2 O5' Mn1 3.0(18) . . . . ?
N2 Mn2 O5' Mn1 93.5(10) . . . . ?
C63 Mn2 O5' Mn1 91(12) . . . . ?
